data_4336195
loop_
_publ_author_name
'Feng Gao'
'Long Cui'
'Wei Liu'
'Liang Hu'
'Yu-Wu Zhong'
'Yi-Zhi Li'
'Jing-Lin Zuo'

_publ_section_title
;
 Seven-Coordinate Lanthanide Sandwich-Type Complexes with a
 Tetrathiafulvalene-Fused Schiff Base Ligand
;
_journal_name_full 'Inorganic Chemistry'
_journal_page_first 11164
_journal_page_last 11172
_journal_paper_doi 10.1021/ic401421h
_journal_volume 52
_journal_year 2013
_chemical_formula_sum 'C43 H51.5 Cl2 Co N2 O11.25 P3 S6 Tb'
_chemical_formula_weight 1350.38
_chemical_name_systematic
; 
 ? 
;
_space_group_IT_number 14
_symmetry_cell_setting monoclinic
_symmetry_space_group_name_Hall '-P 2yn'
_symmetry_space_group_name_H-M 'P 1 21/n 1'
_atom_sites_solution_hydrogens geom
_atom_sites_solution_primary direct
_atom_sites_solution_secondary difmap
_audit_creation_method SHELXL-97
_cell_angle_alpha 90.00
_cell_angle_beta 105.300(3)
_cell_angle_gamma 90.00
_cell_formula_units_Z 4
_cell_length_a 14.8268(17)
_cell_length_b 19.9048(16)
_cell_length_c 20.3778(17)
_cell_measurement_reflns_used 6782
_cell_measurement_temperature 123(2)
_cell_measurement_theta_max 21.24
_cell_measurement_theta_min 2.22
_cell_volume 5800.8(9)
_computing_cell_refinement 'Bruker SMART'
_computing_data_collection 'Bruker SMART'
_computing_data_reduction 'Bruker SAINT'
_computing_molecular_graphics 'Bruker SHELXTL'
_computing_publication_material 'Bruker SHELXTL'
_computing_structure_refinement 'Bruker SHELXTL'
_computing_structure_solution 'Bruker SHELXTL'
_diffrn_ambient_temperature 123(2)
_diffrn_measured_fraction_theta_full 0.988
_diffrn_measured_fraction_theta_max 0.988
_diffrn_measurement_device_type 'Bruker APEX II CCD'
_diffrn_measurement_method '\f and \w scans'
_diffrn_radiation_monochromator graphite
_diffrn_radiation_source 'fine-focus sealed tube'
_diffrn_radiation_type MoK\a
_diffrn_radiation_wavelength 0.71073
_diffrn_reflns_av_R_equivalents 0.0124
_diffrn_reflns_av_sigmaI/netI 0.0630
_diffrn_reflns_limit_h_max 18
_diffrn_reflns_limit_h_min -15
_diffrn_reflns_limit_k_max 24
_diffrn_reflns_limit_k_min -24
_diffrn_reflns_limit_l_max 24
_diffrn_reflns_limit_l_min -25
_diffrn_reflns_number 37116
_diffrn_reflns_theta_full 26.00
_diffrn_reflns_theta_max 26.00
_diffrn_reflns_theta_min 1.46
_exptl_absorpt_coefficient_mu 1.939
_exptl_absorpt_correction_T_max 0.6862
_exptl_absorpt_correction_T_min 0.6226
_exptl_absorpt_correction_type multi-scan
_exptl_absorpt_process_details 'SADABS; Bruker, 2000'
_exptl_crystal_colour orange
_exptl_crystal_density_diffrn 1.546
_exptl_crystal_description block
_exptl_crystal_F_000 2722
_exptl_crystal_size_max 0.27
_exptl_crystal_size_mid 0.23
_exptl_crystal_size_min 0.21
_refine_diff_density_max 1.670
_refine_diff_density_min -1.087
_refine_diff_density_rms 0.114
_refine_ls_extinction_method none
_refine_ls_goodness_of_fit_ref 1.072
_refine_ls_hydrogen_treatment constr
_refine_ls_matrix_type full
_refine_ls_number_parameters 639
_refine_ls_number_reflns 11272
_refine_ls_number_restraints 0
_refine_ls_restrained_S_all 1.072
_refine_ls_R_factor_all 0.0591
_refine_ls_R_factor_gt 0.0487
_refine_ls_shift/su_max 0.000
_refine_ls_shift/su_mean 0.000
_refine_ls_structure_factor_coef Fsqd
_refine_ls_weighting_details 'calc w=1/[\s^2^(Fo^2^)+(0.0550P)^2^+1.2200P] where P=(Fo^2^+2Fc^2^)/3'
_refine_ls_weighting_scheme calc
_refine_ls_wR_factor_gt 0.1094
_refine_ls_wR_factor_ref 0.1112
_reflns_number_gt 8297
_reflns_number_total 11272
_reflns_threshold_expression >2sigma(I)
_cod_data_source_file ic401421h_si_002_2.cif
_cod_data_source_block 2
_cod_original_sg_symbol_H-M 'P 1 21/n 1 '
_cod_original_formula_sum 'C43 H51.50 Cl2 Co N2 O11.25 P3 S6 Tb'
_cod_database_code 4336195

loop_
_symmetry_equiv_pos_as_xyz
'x, y, z'
'-x+1/2, y+1/2, -z+1/2'
'-x, -y, -z'
'x-1/2, -y-1/2, z-1/2'

loop_
_atom_site_label
_atom_site_type_symbol
_atom_site_fract_x
_atom_site_fract_y
_atom_site_fract_z
_atom_site_U_iso_or_equiv
_atom_site_adp_type
_atom_site_occupancy
_atom_site_symmetry_multiplicity
_atom_site_calc_flag
_atom_site_refinement_flags
Tb1 Tb 0.185998(18) 0.298153(12) 0.832185(14) 0.04692(9) Uani 1 1 d .
C1 C -0.1703(4) 0.3548(3) 0.9177(3) 0.0601(13) Uani 1 1 d .
H1 H -0.1689 0.4050 0.9204 0.072 Uiso 1 1 calc R
C2 C -0.1285(4) 0.3122(3) 0.9755(3) 0.0643(15) Uani 1 1 d .
H2 H -0.0996 0.3247 1.0240 0.077 Uiso 1 1 calc R
C3 C -0.1462(4) 0.2495(3) 0.9461(3) 0.0618(14) Uani 1 1 d .
H3 H -0.1308 0.2055 0.9702 0.074 Uiso 1 1 calc R
C4 C -0.1977(4) 0.2585(3) 0.8764(3) 0.0642(14) Uani 1 1 d .
H4 H -0.2187 0.2199 0.8447 0.077 Uiso 1 1 calc R
C5 C -0.2096(4) 0.3200(3) 0.8570(3) 0.0661(15) Uani 1 1 d .
H5 H -0.2440 0.3383 0.8116 0.079 Uiso 1 1 calc R
C6 C -0.0223(4) 0.0977(3) 0.8159(3) 0.0647(14) Uani 1 1 d .
H6A H 0.0466 0.0940 0.8254 0.078 Uiso 1 1 calc R
H6B H -0.0480 0.1027 0.7662 0.078 Uiso 1 1 calc R
C7 C -0.0599(5) 0.0347(3) 0.8386(3) 0.0780(17) Uani 1 1 d .
H7A H -0.0515 0.0362 0.8880 0.117 Uiso 1 1 calc R
H7B H -0.0263 -0.0042 0.8272 0.117 Uiso 1 1 calc R
H7C H -0.1267 0.0306 0.8156 0.117 Uiso 1 1 calc R
C8 C -0.1244(5) 0.2681(3) 0.6781(3) 0.0792(18) Uani 1 1 d .
H8A H -0.0716 0.3000 0.6840 0.095 Uiso 1 1 calc R
H8B H -0.1173 0.2342 0.6443 0.095 Uiso 1 1 calc R
C9 C -0.2181(5) 0.3083(4) 0.6469(4) 0.0836(19) Uani 1 1 d .
H9A H -0.2057 0.3452 0.6186 0.125 Uiso 1 1 calc R
H9B H -0.2418 0.3265 0.6838 0.125 Uiso 1 1 calc R
H9C H -0.2648 0.2779 0.6189 0.125 Uiso 1 1 calc R
C10 C -0.0954(4) 0.4617(3) 0.7409(3) 0.0667(15) Uani 1 1 d .
H10A H -0.0551 0.4527 0.7101 0.080 Uiso 1 1 calc R
H10B H -0.0701 0.5012 0.7694 0.080 Uiso 1 1 calc R
C11 C -0.1945(4) 0.4752(3) 0.7001(3) 0.0712(16) Uani 1 1 d .
H11A H -0.2327 0.4349 0.6999 0.107 Uiso 1 1 calc R
H11B H -0.1949 0.4868 0.6533 0.107 Uiso 1 1 calc R
H11C H -0.2204 0.5126 0.7205 0.107 Uiso 1 1 calc R
C12 C 0.0794(4) 0.4835(3) 0.9250(3) 0.0651(14) Uani 1 1 d .
H12A H 0.1327 0.4521 0.9305 0.078 Uiso 1 1 calc R
H12B H 0.0778 0.4991 0.9708 0.078 Uiso 1 1 calc R
C13 C 0.0938(4) 0.5433(3) 0.8827(3) 0.0677(14) Uani 1 1 d .
H13D H 0.0432 0.5449 0.8406 0.101 Uiso 1 1 calc R
H13E H 0.1539 0.5389 0.8715 0.101 Uiso 1 1 calc R
H13F H 0.0935 0.5848 0.9086 0.101 Uiso 1 1 calc R
C14 C 0.1175(4) 0.1630(3) 1.0064(3) 0.0636(14) Uani 1 1 d .
H14A H 0.1859 0.1704 1.0170 0.076 Uiso 1 1 calc R
H14B H 0.0953 0.1476 0.9587 0.076 Uiso 1 1 calc R
C15 C 0.0952(5) 0.1090(3) 1.0551(3) 0.0725(16) Uani 1 1 d .
H15A H 0.1090 0.0642 1.0402 0.109 Uiso 1 1 calc R
H15B H 0.0289 0.1116 1.0543 0.109 Uiso 1 1 calc R
H15C H 0.1337 0.1171 1.1015 0.109 Uiso 1 1 calc R
C16 C 0.1774(5) 0.3670(3) 1.0610(3) 0.0737(17) Uani 1 1 d .
H16A H 0.2055 0.3917 1.0291 0.088 Uiso 1 1 calc R
H16B H 0.2157 0.3264 1.0764 0.088 Uiso 1 1 calc R
C17 C 0.1793(5) 0.4112(3) 1.1219(3) 0.0789(17) Uani 1 1 d .
H17A H 0.1811 0.4585 1.1089 0.118 Uiso 1 1 calc R
H17B H 0.2350 0.4008 1.1587 0.118 Uiso 1 1 calc R
H17C H 0.1231 0.4030 1.1374 0.118 Uiso 1 1 calc R
C18 C 0.2958(3) 0.4239(2) 0.7618(3) 0.0524(12) Uani 1 1 d .
H18 H 0.3314 0.4642 0.7679 0.063 Uiso 1 1 calc R
C19 C 0.2679(3) 0.3951(2) 0.6928(3) 0.0512(11) Uani 1 1 d .
C20 C 0.2972(4) 0.4280(3) 0.6377(3) 0.0596(13) Uani 1 1 d .
H20 H 0.3306 0.4692 0.6468 0.072 Uiso 1 1 calc R
C21 C 0.2780(4) 0.4014(3) 0.5726(3) 0.0565(12) Uani 1 1 d .
C22 C 0.2312(4) 0.3442(2) 0.5568(3) 0.0565(12) Uani 1 1 d .
H22 H 0.2179 0.3269 0.5119 0.068 Uiso 1 1 calc R
C23 C 0.2013(4) 0.3094(2) 0.6077(3) 0.0537(12) Uani 1 1 d .
H23 H 0.1683 0.2683 0.5958 0.064 Uiso 1 1 calc R
C24 C 0.2179(4) 0.3326(3) 0.6755(3) 0.0540(12) Uani 1 1 d .
C25 C 0.3911(4) 0.2791(2) 0.9642(3) 0.0517(12) Uani 1 1 d .
H25 H 0.4423 0.2969 0.9981 0.062 Uiso 1 1 calc R
C26 C 0.3778(4) 0.2058(2) 0.9581(3) 0.0527(12) Uani 1 1 d .
C27 C 0.4380(4) 0.1712(2) 1.0133(3) 0.0583(13) Uani 1 1 d .
H27 H 0.4828 0.1946 1.0477 0.070 Uiso 1 1 calc R
C28 C 0.4290(4) 0.1021(3) 1.0152(3) 0.0605(13) Uani 1 1 d .
C29 C 0.3663(4) 0.0693(3) 0.9627(3) 0.0560(12) Uani 1 1 d .
H29 H 0.3645 0.0216 0.9645 0.067 Uiso 1 1 calc R
C30 C 0.3053(4) 0.1008(3) 0.9072(3) 0.0615(14) Uani 1 1 d .
H30 H 0.2619 0.0762 0.8730 0.074 Uiso 1 1 calc R
C31 C 0.3124(4) 0.1719(2) 0.9054(3) 0.0526(12) Uani 1 1 d .
C32 C 0.3135(3) 0.4316(2) 0.8800(2) 0.0449(10) Uani 1 1 d .
C33 C 0.3197(3) 0.5013(2) 0.8871(2) 0.0478(11) Uani 1 1 d .
H33 H 0.3018 0.5305 0.8489 0.057 Uiso 1 1 calc R
C34 C 0.3554(3) 0.5269(2) 0.9564(2) 0.0466(11) Uani 1 1 d .
C35 C 0.3839(3) 0.4843(2) 1.0131(2) 0.0463(10) Uani 1 1 d .
C36 C 0.3782(3) 0.4140(2) 1.0047(3) 0.0501(11) Uani 1 1 d .
H36 H 0.3967 0.3840 1.0422 0.060 Uiso 1 1 calc R
C37 C 0.3422(3) 0.3901(2) 0.9353(3) 0.0453(10) Uani 1 1 d .
C38 C 0.4051(3) 0.6021(2) 1.0634(2) 0.0436(10) Uani 1 1 d .
C39 C 0.4240(3) 0.6526(2) 1.1085(2) 0.0459(10) Uani 1 1 d .
C40 C 0.4322(4) 0.7688(2) 1.1673(3) 0.0546(12) Uani 1 1 d .
C41 C 0.4561(4) 0.7300(3) 1.2172(3) 0.0566(13) Uani 1 1 d .
C42 C 0.4791(5) 0.8836(3) 1.1445(3) 0.0712(16) Uani 1 1 d .
H42A H 0.5392 0.8872 1.1789 0.107 Uiso 1 1 calc R
H42B H 0.4586 0.9284 1.1266 0.107 Uiso 1 1 calc R
H42C H 0.4861 0.8547 1.1073 0.107 Uiso 1 1 calc R
C43 C 0.5246(5) 0.6952(3) 1.3545(3) 0.0755(18) Uani 1 1 d .
H43A H 0.5326 0.7106 1.4014 0.113 Uiso 1 1 calc R
H43B H 0.5860 0.6870 1.3467 0.113 Uiso 1 1 calc R
H43C H 0.4880 0.6536 1.3471 0.113 Uiso 1 1 calc R
Cl1 Cl 0.31721(10) 0.44511(7) 0.51003(7) 0.0613(3) Uani 1 1 d .
Cl2 Cl 0.50538(11) 0.06082(7) 1.08593(7) 0.0653(4) Uani 1 1 d .
Co1 Co -0.06505(5) 0.29945(3) 0.89483(4) 0.05139(16) Uani 1 1 d .
N1 N 0.2758(3) 0.39899(18) 0.8142(2) 0.0455(9) Uani 1 1 d .
N2 N 0.3343(3) 0.3190(2) 0.9242(2) 0.0499(10) Uani 1 1 d .
O1 O -0.0451(3) 0.15655(17) 0.84933(19) 0.0600(9) Uani 1 1 d .
O2 O -0.1146(3) 0.22991(19) 0.7504(2) 0.0636(10) Uani 1 1 d .
O3 O 0.0569(3) 0.23368(18) 0.80248(19) 0.0590(9) Uani 1 1 d .
O4 O -0.0968(3) 0.40411(18) 0.78343(18) 0.0599(9) Uani 1 1 d .
O5 O -0.0065(3) 0.44870(16) 0.89350(18) 0.0566(8) Uani 1 1 d .
O6 O 0.0758(2) 0.37776(16) 0.82593(17) 0.0524(8) Uani 1 1 d .
O7 O 0.0713(3) 0.22403(17) 1.01546(18) 0.0565(9) Uani 1 1 d .
O8 O 0.0797(3) 0.34616(17) 1.02442(18) 0.0569(9) Uani 1 1 d .
O9 O 0.1520(3) 0.28791(16) 0.93756(19) 0.0544(9) Uani 1 1 d .
O10 O 0.1913(3) 0.29987(17) 0.72220(18) 0.0562(9) Uani 1 1 d .
O11 O 0.2616(3) 0.20091(17) 0.85072(19) 0.0564(9) Uani 1 1 d .
P1 P -0.03514(10) 0.22941(7) 0.82098(7) 0.0540(3) Uani 1 1 d .
P2 P -0.01430(10) 0.38440(7) 0.84722(7) 0.0541(3) Uani 1 1 d .
P3 P 0.06868(10) 0.28751(6) 0.96625(7) 0.0528(3) Uani 1 1 d .
S1 S 0.36553(9) 0.61155(6) 0.97465(6) 0.0496(3) Uani 1 1 d .
S2 S 0.42370(9) 0.51986(6) 1.09434(6) 0.0511(3) Uani 1 1 d .
S3 S 0.40904(9) 0.73647(6) 1.08312(6) 0.0505(3) Uani 1 1 d .
S4 S 0.46450(10) 0.64261(6) 1.19905(6) 0.0534(3) Uani 1 1 d .
S5 S 0.40686(11) 0.85362(7) 1.17656(7) 0.0599(3) Uani 1 1 d .
S6 S 0.47434(12) 0.74801(8) 1.30627(7) 0.0681(4) Uani 1 1 d .
O1W O 0.2167(12) 0.1304(6) 0.7060(7) 0.062(4) Uani 0.25 1 d P
H1X H 0.1960 0.1426 0.6640 0.075 Uiso 0.25 1 d PR
H1Y H 0.2725 0.1436 0.7211 0.075 Uiso 0.25 1 d PR

loop_
_atom_site_aniso_label
_atom_site_aniso_U_11
_atom_site_aniso_U_22
_atom_site_aniso_U_33
_atom_site_aniso_U_23
_atom_site_aniso_U_13
_atom_site_aniso_U_12
Tb1 0.04383(13) 0.04372(12) 0.05598(14) -0.01692(10) 0.01805(10) -0.01369(11)
C1 0.043(3) 0.059(3) 0.083(4) -0.003(3) 0.024(3) -0.005(2)
C2 0.047(3) 0.086(4) 0.066(4) -0.001(3) 0.027(3) -0.006(3)
C3 0.068(4) 0.053(3) 0.073(4) 0.010(3) 0.035(3) -0.001(3)
C4 0.048(3) 0.082(4) 0.061(3) -0.001(3) 0.012(3) -0.009(3)
C5 0.059(3) 0.087(4) 0.051(3) 0.015(3) 0.011(3) -0.004(3)
C6 0.072(4) 0.058(3) 0.060(3) -0.012(2) 0.011(3) -0.008(3)
C7 0.080(4) 0.080(4) 0.068(4) -0.002(3) 0.011(3) -0.019(3)
C8 0.082(5) 0.077(4) 0.068(4) -0.011(3) 0.001(3) -0.015(4)
C9 0.089(5) 0.081(4) 0.079(4) -0.022(3) 0.019(4) -0.003(4)
C10 0.067(4) 0.056(3) 0.072(4) 0.016(3) 0.011(3) -0.008(3)
C11 0.071(4) 0.060(3) 0.076(4) 0.015(3) 0.008(3) -0.001(3)
C12 0.067(4) 0.062(3) 0.064(3) -0.009(3) 0.012(3) 0.002(3)
C13 0.057(3) 0.074(4) 0.070(4) 0.000(3) 0.015(3) -0.004(3)
C14 0.077(4) 0.057(3) 0.061(3) 0.007(2) 0.025(3) 0.003(3)
C15 0.093(5) 0.045(3) 0.075(4) -0.005(3) 0.013(3) -0.004(3)
C16 0.082(4) 0.076(4) 0.058(3) 0.006(3) 0.008(3) -0.022(3)
C17 0.079(4) 0.076(4) 0.076(4) -0.007(3) 0.010(3) -0.007(3)
C18 0.046(3) 0.044(2) 0.065(3) 0.002(2) 0.011(2) -0.011(2)
C19 0.049(3) 0.046(2) 0.064(3) -0.006(2) 0.024(2) 0.000(2)
C20 0.068(4) 0.054(3) 0.055(3) 0.010(2) 0.011(3) -0.017(3)
C21 0.056(3) 0.053(3) 0.057(3) 0.010(2) 0.010(2) -0.007(2)
C22 0.059(3) 0.051(3) 0.062(3) 0.010(2) 0.022(3) 0.005(2)
C23 0.054(3) 0.049(3) 0.063(3) -0.006(2) 0.024(3) -0.011(2)
C24 0.053(3) 0.060(3) 0.055(3) 0.002(2) 0.025(2) -0.008(2)
C25 0.042(3) 0.043(2) 0.065(3) -0.001(2) 0.008(2) 0.002(2)
C26 0.052(3) 0.051(3) 0.061(3) 0.000(2) 0.023(3) 0.009(2)
C27 0.066(3) 0.036(2) 0.073(4) -0.010(2) 0.019(3) 0.009(2)
C28 0.056(3) 0.053(3) 0.072(4) 0.002(3) 0.016(3) 0.013(3)
C29 0.050(3) 0.054(3) 0.066(3) 0.002(2) 0.020(3) 0.006(2)
C30 0.058(3) 0.051(3) 0.063(3) -0.021(2) -0.006(3) 0.011(2)
C31 0.052(3) 0.046(3) 0.065(3) -0.025(2) 0.024(3) 0.005(2)
C32 0.038(2) 0.042(2) 0.059(3) -0.003(2) 0.019(2) -0.0013(19)
C33 0.046(3) 0.042(2) 0.054(3) 0.002(2) 0.011(2) -0.007(2)
C34 0.052(3) 0.035(2) 0.055(3) 0.0045(19) 0.018(2) -0.004(2)
C35 0.046(3) 0.045(2) 0.047(3) -0.0001(19) 0.011(2) -0.008(2)
C36 0.049(3) 0.038(2) 0.066(3) 0.011(2) 0.019(2) -0.010(2)
C37 0.031(2) 0.040(2) 0.064(3) -0.006(2) 0.012(2) -0.0100(19)
C38 0.039(2) 0.036(2) 0.055(3) 0.0027(19) 0.013(2) 0.0083(19)
C39 0.041(3) 0.048(2) 0.048(3) 0.001(2) 0.011(2) -0.004(2)
C40 0.069(4) 0.045(2) 0.053(3) 0.004(2) 0.022(3) -0.002(2)
C41 0.058(3) 0.053(3) 0.056(3) -0.004(2) 0.010(3) 0.012(2)
C42 0.093(5) 0.052(3) 0.080(4) -0.018(3) 0.043(4) -0.012(3)
C43 0.101(5) 0.062(3) 0.056(3) -0.009(3) 0.008(3) 0.011(3)
Cl1 0.0661(8) 0.0600(7) 0.0584(7) 0.0057(6) 0.0177(6) -0.0099(6)
Cl2 0.0723(9) 0.0536(7) 0.0708(8) 0.0137(6) 0.0204(7) 0.0115(6)
Co1 0.0454(4) 0.0542(4) 0.0563(4) 0.0064(3) 0.0164(3) -0.0059(3)
N1 0.038(2) 0.0429(19) 0.054(2) -0.0049(17) 0.0083(17) -0.0132(17)
N2 0.044(2) 0.046(2) 0.058(2) -0.0011(18) 0.012(2) -0.0090(18)
O1 0.058(2) 0.057(2) 0.066(2) -0.0058(17) 0.0185(18) -0.0177(17)
O2 0.053(2) 0.068(2) 0.067(2) -0.0082(18) 0.0105(18) -0.0175(18)
O3 0.052(2) 0.061(2) 0.066(2) -0.0225(17) 0.0191(18) -0.0183(18)
O4 0.059(2) 0.060(2) 0.062(2) 0.0165(17) 0.0168(18) 0.0142(18)
O5 0.058(2) 0.0468(18) 0.068(2) 0.0073(16) 0.0206(18) -0.0007(16)
O6 0.0465(19) 0.0536(19) 0.058(2) 0.0015(15) 0.0154(16) -0.0063(15)
O7 0.063(2) 0.0541(19) 0.050(2) -0.0019(15) 0.0116(18) -0.0057(17)
O8 0.058(2) 0.056(2) 0.056(2) 0.0076(16) 0.0148(17) 0.0094(17)
O9 0.048(2) 0.062(2) 0.056(2) 0.0015(15) 0.0177(17) 0.0041(15)
O10 0.063(2) 0.0546(18) 0.054(2) -0.0177(16) 0.0190(17) -0.0131(18)
O11 0.056(2) 0.0502(18) 0.062(2) -0.0176(17) 0.0146(19) -0.0104(17)
P1 0.0489(8) 0.0565(7) 0.0575(8) 0.0025(6) 0.0155(6) -0.0126(6)
P2 0.0483(7) 0.0558(7) 0.0590(8) 0.0098(6) 0.0156(6) -0.0046(6)
P3 0.0516(8) 0.0566(8) 0.0527(7) 0.0078(5) 0.0182(6) 0.0069(6)
S1 0.0546(7) 0.0424(6) 0.0523(7) 0.0027(5) 0.0148(6) -0.0074(5)
S2 0.0549(7) 0.0448(6) 0.0517(7) 0.0059(5) 0.0103(6) -0.0035(5)
S3 0.0546(7) 0.0443(6) 0.0541(7) 0.0037(5) 0.0170(6) -0.0075(5)
S4 0.0609(8) 0.0467(6) 0.0507(7) 0.0056(5) 0.0113(6) -0.0032(6)
S5 0.0637(8) 0.0504(7) 0.0652(8) 0.0024(6) 0.0162(7) -0.0074(6)
S6 0.0843(11) 0.0640(8) 0.0538(8) 0.0041(6) 0.0144(7) 0.0130(8)
O1W 0.092(11) 0.024(6) 0.067(9) 0.003(6) 0.014(8) -0.002(7)

loop_
_atom_type_symbol
_atom_type_description
_atom_type_scat_dispersion_real
_atom_type_scat_dispersion_imag
_atom_type_scat_source
C C 0.0033 0.0016 'International Tables Vol C Tables 4.2.6.8 and 6.1.1.4'
H H 0.0000 0.0000 'International Tables Vol C Tables 4.2.6.8 and 6.1.1.4'
N N 0.0061 0.0033 'International Tables Vol C Tables 4.2.6.8 and 6.1.1.4'
O O 0.0106 0.0060 'International Tables Vol C Tables 4.2.6.8 and 6.1.1.4'
P P 0.1023 0.0942 'International Tables Vol C Tables 4.2.6.8 and 6.1.1.4'
S S 0.1246 0.1234 'International Tables Vol C Tables 4.2.6.8 and 6.1.1.4'
Cl Cl 0.1484 0.1585 'International Tables Vol C Tables 4.2.6.8 and 6.1.1.4'
Co Co 0.3494 0.9721 'International Tables Vol C Tables 4.2.6.8 and 6.1.1.4'
Tb Tb -0.1723 4.1537 'International Tables Vol C Tables 4.2.6.8 and 6.1.1.4'

loop_
_geom_angle_atom_site_label_1
_geom_angle_atom_site_label_2
_geom_angle_atom_site_label_3
_geom_angle
O11 Tb1 O3 84.50(14)
O11 Tb1 O6 161.54(12)
O3 Tb1 O6 80.41(13)
O11 Tb1 O10 91.93(13)
O3 Tb1 O10 89.51(13)
O6 Tb1 O10 98.47(13)
O11 Tb1 O9 89.39(13)
O3 Tb1 O9 79.81(13)
O6 Tb1 O9 77.57(12)
O10 Tb1 O9 169.07(13)
O11 Tb1 N1 117.55(13)
O3 Tb1 N1 150.49(14)
O6 Tb1 N1 80.39(12)
O10 Tb1 N1 71.46(12)
O9 Tb1 N1 117.32(12)
O11 Tb1 N2 73.42(13)
O3 Tb1 N2 143.85(14)
O6 Tb1 N2 113.78(13)
O10 Tb1 N2 118.88(13)
O9 Tb1 N2 71.86(13)
N1 Tb1 N2 65.23(13)
C5 C1 C2 114.5(5)
C5 C1 Co1 72.5(3)
C2 C1 Co1 71.6(3)
C5 C1 H1 122.7
C2 C1 H1 122.7
Co1 C1 H1 122.7
C3 C2 C1 100.7(5)
C3 C2 Co1 68.1(3)
C1 C2 Co1 67.8(3)
C3 C2 H2 129.6
C1 C2 H2 129.6
Co1 C2 H2 129.6
C2 C3 C4 107.9(5)
C2 C3 Co1 73.3(3)
C4 C3 Co1 70.5(3)
C2 C3 H3 125.9
C4 C3 H3 125.9
Co1 C3 H3 125.9
C5 C4 C3 114.7(6)
C5 C4 Co1 74.1(4)
C3 C4 Co1 68.8(3)
C5 C4 H4 122.6
C3 C4 H4 122.6
Co1 C4 H4 122.6
C4 C5 C1 102.0(5)
C4 C5 Co1 70.2(4)
C1 C5 Co1 68.3(3)
C4 C5 H5 128.8
C1 C5 H5 128.8
Co1 C5 H5 128.8
O1 C6 C7 112.5(5)
O1 C6 H6A 109.1
C7 C6 H6A 109.1
O1 C6 H6B 109.1
C7 C6 H6B 109.1
H6A C6 H6B 107.8
C6 C7 H7A 109.5
C6 C7 H7B 109.5
H7A C7 H7B 109.5
C6 C7 H7C 109.5
H7A C7 H7C 109.5
H7B C7 H7C 109.5
C9 C8 O2 117.3(6)
C9 C8 H8A 108.0
O2 C8 H8A 108.0
C9 C8 H8B 108.0
O2 C8 H8B 108.0
H8A C8 H8B 107.2
C8 C9 H9A 109.5
C8 C9 H9B 109.5
H9A C9 H9B 109.5
C8 C9 H9C 109.5
H9A C9 H9C 109.5
H9B C9 H9C 109.5
O4 C10 C11 107.9(5)
O4 C10 H10A 110.1
C11 C10 H10A 110.1
O4 C10 H10B 110.1
C11 C10 H10B 110.1
H10A C10 H10B 108.4
C10 C11 H11A 109.5
C10 C11 H11B 109.5
H11A C11 H11B 109.5
C10 C11 H11C 109.5
H11A C11 H11C 109.5
H11B C11 H11C 109.5
O5 C12 C13 111.3(5)
O5 C12 H12A 109.4
C13 C12 H12A 109.4
O5 C12 H12B 109.4
C13 C12 H12B 109.4
H12A C12 H12B 108.0
C12 C13 H13D 109.5
C12 C13 H13E 109.5
H13D C13 H13E 109.5
C12 C13 H13F 109.5
H13D C13 H13F 109.5
H13E C13 H13F 109.5
O7 C14 C15 108.4(4)
O7 C14 H14A 110.0
C15 C14 H14A 110.0
O7 C14 H14B 110.0
C15 C14 H14B 110.0
H14A C14 H14B 108.4
C14 C15 H15A 109.5
C14 C15 H15B 109.5
H15A C15 H15B 109.5
C14 C15 H15C 109.5
H15A C15 H15C 109.5
H15B C15 H15C 109.5
O8 C16 C17 112.0(5)
O8 C16 H16A 109.2
C17 C16 H16A 109.2
O8 C16 H16B 109.2
C17 C16 H16B 109.2
H16A C16 H16B 107.9
C16 C17 H17A 109.5
C16 C17 H17B 109.5
H17A C17 H17B 109.5
C16 C17 H17C 109.5
H17A C17 H17C 109.5
H17B C17 H17C 109.5
N1 C18 C19 125.2(4)
N1 C18 H18 117.4
C19 C18 H18 117.4
C24 C19 C20 115.9(4)
C24 C19 C18 124.4(4)
C20 C19 C18 119.6(4)
C21 C20 C19 122.5(5)
C21 C20 H20 118.8
C19 C20 H20 118.8
C22 C21 C20 121.4(5)
C22 C21 Cl1 119.9(4)
C20 C21 Cl1 118.7(4)
C21 C22 C23 119.3(5)
C21 C22 H22 120.4
C23 C22 H22 120.4
C22 C23 C24 123.3(5)
C22 C23 H23 118.4
C24 C23 H23 118.4
O10 C24 C23 122.9(5)
O10 C24 C19 119.4(5)
C23 C24 C19 117.8(4)
N2 C25 C26 120.6(5)
N2 C25 H25 119.7
C26 C25 H25 119.7
C31 C26 C27 122.2(5)
C31 C26 C25 126.0(5)
C27 C26 C25 111.8(5)
C28 C27 C26 117.4(5)
C28 C27 H27 121.3
C26 C27 H27 121.3
C29 C28 C27 119.8(5)
C29 C28 Cl2 124.3(4)
C27 C28 Cl2 115.9(4)
C28 C29 C30 125.1(5)
C28 C29 H29 117.4
C30 C29 H29 117.4
C29 C30 C31 115.6(5)
C29 C30 H30 122.2
C31 C30 H30 122.2
O11 C31 C26 124.2(5)
O11 C31 C30 115.8(4)
C26 C31 C30 119.8(5)
C37 C32 C33 121.2(4)
C37 C32 N1 116.5(4)
C33 C32 N1 122.3(4)
C32 C33 C34 116.3(4)
C32 C33 H33 121.9
C34 C33 H33 121.9
C35 C34 C33 122.5(4)
C35 C34 S1 115.0(4)
C33 C34 S1 122.6(3)
C34 C35 C36 120.3(4)
C34 C35 S2 119.1(4)
C36 C35 S2 120.6(4)
C35 C36 C37 115.9(4)
C35 C36 H36 122.0
C37 C36 H36 122.0
C32 C37 N2 118.1(4)
C32 C37 C36 123.8(4)
N2 C37 C36 118.0(4)
C39 C38 S2 118.1(4)
C39 C38 S1 125.3(4)
S2 C38 S1 116.6(3)
C38 C39 S3 121.8(4)
C38 C39 S4 125.0(4)
S3 C39 S4 113.2(3)
C41 C40 S5 122.1(4)
C41 C40 S3 120.1(4)
S5 C40 S3 117.4(3)
C40 C41 S4 116.9(4)
C40 C41 S6 129.1(4)
S4 C41 S6 113.7(3)
S5 C42 H42A 109.5
S5 C42 H42B 109.5
H42A C42 H42B 109.5
S5 C42 H42C 109.5
H42A C42 H42C 109.5
H42B C42 H42C 109.5
S6 C43 H43A 109.5
S6 C43 H43B 109.5
H43A C43 H43B 109.5
S6 C43 H43C 109.5
H43A C43 H43C 109.5
H43B C43 H43C 109.5
C3 Co1 C1 64.1(2)
C3 Co1 C4 40.8(2)
C1 Co1 C4 60.8(2)
C3 Co1 C2 38.7(2)
C1 Co1 C2 40.7(2)
C4 Co1 C2 65.9(2)
C3 Co1 C5 66.7(2)
C1 Co1 C5 39.2(2)
C4 Co1 C5 35.7(2)
C2 Co1 C5 69.2(2)
C3 Co1 P3 99.35(18)
C1 Co1 P3 121.75(17)
C4 Co1 P3 138.12(18)
C2 Co1 P3 90.40(17)
C5 Co1 P3 159.37(17)
C3 Co1 P2 157.26(17)
C1 Co1 P2 93.26(16)
C4 Co1 P2 130.41(18)
C2 Co1 P2 121.99(18)
C5 Co1 P2 97.10(16)
P3 Co1 P2 91.27(6)
C3 Co1 P1 107.19(17)
C1 Co1 P1 143.26(17)
C4 Co1 P1 88.84(18)
C2 Co1 P1 145.74(18)
C5 Co1 P1 104.05(18)
P3 Co1 P1 94.45(6)
P2 Co1 P1 91.83(6)
C18 N1 C32 118.4(4)
C18 N1 Tb1 133.3(3)
C32 N1 Tb1 108.2(3)
C25 N2 C37 120.0(4)
C25 N2 Tb1 132.0(3)
C37 N2 Tb1 107.4(3)
C6 O1 P1 121.1(3)
P1 O2 C8 133.2(3)
P1 O3 Tb1 136.5(2)
C10 O4 P2 124.1(4)
C12 O5 P2 125.0(3)
P2 O6 Tb1 136.50(19)
C14 O7 P3 121.4(3)
C16 O8 P3 117.0(4)
P3 O9 Tb1 139.2(2)
C24 O10 Tb1 146.1(3)
C31 O11 Tb1 133.2(3)
O3 P1 O1 108.7(2)
O3 P1 O2 105.9(2)
O1 P1 O2 102.5(2)
O3 P1 Co1 119.84(15)
O1 P1 Co1 106.17(15)
O2 P1 Co1 112.38(17)
O6 P2 O5 108.1(2)
O6 P2 O4 109.6(2)
O5 P2 O4 102.1(2)
O6 P2 Co1 119.59(14)
O5 P2 Co1 110.08(14)
O4 P2 Co1 105.98(15)
O9 P3 O7 111.1(2)
O9 P3 O8 110.0(2)
O7 P3 O8 97.31(19)
O9 P3 Co1 116.40(17)
O7 P3 Co1 112.16(16)
O8 P3 Co1 108.05(14)
C34 S1 C38 96.0(2)
C38 S2 C35 93.2(2)
C39 S3 C40 94.8(2)
C41 S4 C39 94.7(2)
C42 S5 C40 97.9(3)
C43 S6 C41 116.1(3)
H1X O1W H1Y 109.4

loop_
_geom_bond_atom_site_label_1
_geom_bond_atom_site_label_2
_geom_bond_distance
Tb1 O11 2.219(4)
Tb1 O3 2.251(3)
Tb1 O6 2.256(3)
Tb1 O10 2.263(3)
Tb1 O9 2.341(4)
Tb1 N1 2.489(4)
Tb1 N2 2.520(4)
C1 C5 1.403(8)
C1 C2 1.452(8)
C1 Co1 2.062(5)
C1 H1 1.0000
C2 C3 1.379(8)
C2 Co1 2.114(5)
C2 H2 1.0000
C3 C4 1.435(8)
C3 Co1 2.048(5)
C3 H3 1.0000
C4 C5 1.285(9)
C4 Co1 2.070(6)
C4 H4 1.0000
C5 Co1 2.117(6)
C5 H5 1.0000
C6 O1 1.440(6)
C6 C7 1.495(8)
C6 H6A 0.9900
C6 H6B 0.9900
C7 H7A 0.9800
C7 H7B 0.9800
C7 H7C 0.9800
C8 C9 1.583(10)
C8 O2 1.631(8)
C8 H8A 0.9900
C8 H8B 0.9900
C9 H9A 0.9800
C9 H9B 0.9800
C9 H9C 0.9800
C10 O4 1.440(6)
C10 C11 1.510(8)
C10 H10A 0.9900
C10 H10B 0.9900
C11 H11A 0.9800
C11 H11B 0.9800
C11 H11C 0.9800
C12 O5 1.443(7)
C12 C13 1.519(8)
C12 H12A 0.9900
C12 H12B 0.9900
C13 H13D 0.9800
C13 H13E 0.9800
C13 H13F 0.9800
C14 O7 1.431(6)
C14 C15 1.555(8)
C14 H14A 0.9900
C14 H14B 0.9900
C15 H15A 0.9800
C15 H15B 0.9800
C15 H15C 0.9800
C16 O8 1.501(7)
C16 C17 1.516(9)
C16 H16A 0.9900
C16 H16B 0.9900
C17 H17A 0.9800
C17 H17B 0.9800
C17 H17C 0.9800
C18 N1 1.280(6)
C18 C19 1.472(7)
C18 H18 0.9500
C19 C24 1.443(7)
C19 C20 1.461(7)
C20 C21 1.387(8)
C20 H20 0.9500
C21 C22 1.329(7)
C21 Cl1 1.763(5)
C22 C23 1.411(7)
C22 H22 0.9500
C23 C24 1.417(7)
C23 H23 0.9500
C24 O10 1.298(6)
C25 N2 1.282(7)
C25 C26 1.473(7)
C25 H25 0.9500
C26 C31 1.414(8)
C26 C27 1.418(8)
C27 C28 1.384(7)
C27 H27 0.9500
C28 C29 1.383(8)
C28 Cl2 1.780(6)
C29 C30 1.396(7)
C29 H29 0.9500
C30 C31 1.420(7)
C30 H30 0.9500
C31 O11 1.303(7)
C32 C37 1.372(7)
C32 C33 1.395(6)
C32 N1 1.463(6)
C33 C34 1.463(7)
C33 H33 0.9500
C34 C35 1.406(6)
C34 S1 1.723(4)
C35 C36 1.410(6)
C35 S2 1.754(5)
C36 C37 1.454(7)
C36 H36 0.9500
C37 N2 1.432(6)
C38 C39 1.340(6)
C38 S2 1.750(4)
C38 S1 1.759(5)
C39 S3 1.744(5)
C39 S4 1.794(5)
C40 C41 1.251(7)
C40 S5 1.750(5)
C40 S3 1.780(5)
C41 S4 1.790(5)
C41 S6 1.799(6)
C42 S5 1.516(6)
C42 H42A 0.9800
C42 H42B 0.9800
C42 H42C 0.9800
C43 S6 1.496(6)
C43 H43A 0.9800
C43 H43B 0.9800
C43 H43C 0.9800
Co1 P3 2.1409(17)
Co1 P2 2.1797(14)
Co1 P1 2.1810(17)
O1 P1 1.582(4)
O2 P1 1.601(4)
O3 P1 1.511(4)
O4 P2 1.581(4)
O5 P2 1.576(4)
O6 P2 1.515(4)
O7 P3 1.607(4)
O8 P3 1.641(4)
O9 P3 1.499(4)
O1W H1X 0.8635
O1W H1Y 0.8446

loop_
_geom_torsion_atom_site_label_1
_geom_torsion_atom_site_label_2
_geom_torsion_atom_site_label_3
_geom_torsion_atom_site_label_4
_geom_torsion
C5 C1 C2 C3 -0.8(6)
Co1 C1 C2 C3 -60.8(3)
C5 C1 C2 Co1 60.0(4)
C1 C2 C3 C4 -1.8(5)
Co1 C2 C3 C4 -62.3(4)
C1 C2 C3 Co1 60.6(3)
C2 C3 C4 C5 4.3(7)
Co1 C3 C4 C5 -59.9(5)
C2 C3 C4 Co1 64.2(4)
C3 C4 C5 C1 -4.4(7)
Co1 C4 C5 C1 -61.4(4)
C3 C4 C5 Co1 57.0(4)
C2 C1 C5 C4 3.2(6)
Co1 C1 C5 C4 62.7(4)
C2 C1 C5 Co1 -59.5(4)
N1 C18 C19 C24 -3.3(8)
N1 C18 C19 C20 -178.7(5)
C24 C19 C20 C21 0.3(8)
C18 C19 C20 C21 176.1(5)
C19 C20 C21 C22 0.3(9)
C19 C20 C21 Cl1 -179.6(4)
C20 C21 C22 C23 -0.8(8)
Cl1 C21 C22 C23 179.2(4)
C21 C22 C23 C24 0.6(8)
C22 C23 C24 O10 -179.1(5)
C22 C23 C24 C19 0.1(8)
C20 C19 C24 O10 178.7(5)
C18 C19 C24 O10 3.1(8)
C20 C19 C24 C23 -0.5(7)
C18 C19 C24 C23 -176.1(5)
N2 C25 C26 C31 8.3(8)
N2 C25 C26 C27 -170.4(5)
C31 C26 C27 C28 -1.8(8)
C25 C26 C27 C28 176.9(5)
C26 C27 C28 C29 3.1(8)
C26 C27 C28 Cl2 -179.5(4)
C27 C28 C29 C30 -3.4(9)
Cl2 C28 C29 C30 179.3(4)
C28 C29 C30 C31 2.1(8)
C27 C26 C31 O11 -173.7(5)
C25 C26 C31 O11 7.8(8)
C27 C26 C31 C30 0.5(8)
C25 C26 C31 C30 -178.0(5)
C29 C30 C31 O11 174.1(5)
C29 C30 C31 C26 -0.6(8)
C37 C32 C33 C34 -1.9(7)
N1 C32 C33 C34 177.6(4)
C32 C33 C34 C35 1.2(7)
C32 C33 C34 S1 -178.6(4)
C33 C34 C35 C36 -0.4(7)
S1 C34 C35 C36 179.4(4)
C33 C34 C35 S2 -178.8(4)
S1 C34 C35 S2 1.0(5)
C34 C35 C36 C37 0.2(7)
S2 C35 C36 C37 178.6(3)
C33 C32 C37 N2 -179.6(4)
N1 C32 C37 N2 0.8(6)
C33 C32 C37 C36 1.9(7)
N1 C32 C37 C36 -177.7(4)
C35 C36 C37 C32 -1.0(7)
C35 C36 C37 N2 -179.5(4)
S2 C38 C39 S3 179.4(3)
S1 C38 C39 S3 1.0(6)
S2 C38 C39 S4 -1.6(6)
S1 C38 C39 S4 -179.9(3)
S5 C40 C41 S4 171.9(3)
S3 C40 C41 S4 -0.4(7)
S5 C40 C41 S6 -2.2(9)
S3 C40 C41 S6 -174.5(4)
C2 C3 Co1 C1 -42.1(4)
C4 C3 Co1 C1 74.5(4)
C2 C3 Co1 C4 -116.6(5)
C4 C3 Co1 C2 116.6(5)
C2 C3 Co1 C5 -85.3(4)
C4 C3 Co1 C5 31.3(4)
C2 C3 Co1 P3 78.8(3)
C4 C3 Co1 P3 -164.6(3)
C2 C3 Co1 P2 -38.0(7)
C4 C3 Co1 P2 78.6(6)
C2 C3 Co1 P1 176.4(3)
C4 C3 Co1 P1 -67.0(4)
C5 C1 Co1 C3 -84.3(4)
C2 C1 Co1 C3 40.0(3)
C5 C1 Co1 C4 -38.2(3)
C2 C1 Co1 C4 86.2(4)
C5 C1 Co1 C2 -124.3(5)
C2 C1 Co1 C5 124.3(5)
C5 C1 Co1 P3 -169.2(3)
C2 C1 Co1 P3 -44.9(4)
C5 C1 Co1 P2 97.2(3)
C2 C1 Co1 P2 -138.4(3)
C5 C1 Co1 P1 -0.2(5)
C2 C1 Co1 P1 124.1(3)
C5 C4 Co1 C3 125.2(5)
C5 C4 Co1 C1 42.0(4)
C3 C4 Co1 C1 -83.2(4)
C5 C4 Co1 C2 87.4(4)
C3 C4 Co1 C2 -37.7(3)
C3 C4 Co1 C5 -125.2(5)
C5 C4 Co1 P3 148.2(3)
C3 C4 Co1 P3 23.1(5)
C5 C4 Co1 P2 -25.0(5)
C3 C4 Co1 P2 -150.2(3)
C5 C4 Co1 P1 -116.4(4)
C3 C4 Co1 P1 118.4(3)
C1 C2 Co1 C3 -112.4(5)
C3 C2 Co1 C1 112.4(5)
C3 C2 Co1 C4 39.8(4)
C1 C2 Co1 C4 -72.6(4)
C3 C2 Co1 C5 78.4(4)
C1 C2 Co1 C5 -34.0(3)
C3 C2 Co1 P3 -104.6(3)
C1 C2 Co1 P3 143.1(3)
C3 C2 Co1 P2 163.7(3)
C1 C2 Co1 P2 51.4(4)
C3 C2 Co1 P1 -6.0(5)
C1 C2 Co1 P1 -118.4(3)
C4 C5 Co1 C3 -35.5(4)
C1 C5 Co1 C3 76.9(4)
C4 C5 Co1 C1 -112.5(5)
C1 C5 Co1 C4 112.5(5)
C4 C5 Co1 C2 -77.3(4)
C1 C5 Co1 C2 35.1(3)
C4 C5 Co1 P3 -85.7(6)
C1 C5 Co1 P3 26.8(7)
C4 C5 Co1 P2 161.1(3)
C1 C5 Co1 P2 -86.4(3)
C4 C5 Co1 P1 67.4(4)
C1 C5 Co1 P1 179.9(3)
C19 C18 N1 C32 176.4(4)
C19 C18 N1 Tb1 -0.7(8)
C37 C32 N1 C18 -141.5(5)
C33 C32 N1 C18 39.0(6)
C37 C32 N1 Tb1 36.3(4)
C33 C32 N1 Tb1 -143.2(4)
O11 Tb1 N1 C18 85.1(5)
O3 Tb1 N1 C18 -49.5(6)
O6 Tb1 N1 C18 -99.5(5)
O10 Tb1 N1 C18 2.9(4)
O9 Tb1 N1 C18 -170.1(4)
N2 Tb1 N1 C18 138.6(5)
O11 Tb1 N1 C32 -92.3(3)
O3 Tb1 N1 C32 133.1(3)
O6 Tb1 N1 C32 83.1(3)
O10 Tb1 N1 C32 -174.5(3)
O9 Tb1 N1 C32 12.6(3)
N2 Tb1 N1 C32 -38.8(3)
C26 C25 N2 C37 173.4(4)
C26 C25 N2 Tb1 3.8(8)
C32 C37 N2 C25 151.3(5)
C36 C37 N2 C25 -30.1(6)
C32 C37 N2 Tb1 -36.8(5)
C36 C37 N2 Tb1 141.8(3)
O11 Tb1 N2 C25 -18.4(5)
O3 Tb1 N2 C25 36.3(6)
O6 Tb1 N2 C25 143.4(5)
O10 Tb1 N2 C25 -101.3(5)
O9 Tb1 N2 C25 76.5(5)
N1 Tb1 N2 C25 -150.4(5)
O11 Tb1 N2 C37 171.1(3)
O3 Tb1 N2 C37 -134.2(3)
O6 Tb1 N2 C37 -27.1(3)
O10 Tb1 N2 C37 88.2(3)
O9 Tb1 N2 C37 -94.0(3)
N1 Tb1 N2 C37 39.1(3)
C7 C6 O1 P1 -164.6(4)
C9 C8 O2 P1 -129.3(5)
O11 Tb1 O3 P1 128.5(4)
O6 Tb1 O3 P1 -40.8(3)
O10 Tb1 O3 P1 -139.5(4)
O9 Tb1 O3 P1 38.2(3)
N1 Tb1 O3 P1 -90.8(4)
N2 Tb1 O3 P1 76.7(4)
C11 C10 O4 P2 -163.3(4)
C13 C12 O5 P2 96.6(5)
O11 Tb1 O6 P2 6.5(6)
O3 Tb1 O6 P2 42.1(3)
O10 Tb1 O6 P2 130.1(3)
O9 Tb1 O6 P2 -39.5(3)
N1 Tb1 O6 P2 -160.4(3)
N2 Tb1 O6 P2 -103.0(3)
C15 C14 O7 P3 -172.1(4)
C17 C16 O8 P3 -169.2(4)
O11 Tb1 O9 P3 -124.3(3)
O3 Tb1 O9 P3 -39.8(3)
O6 Tb1 O9 P3 42.5(3)
O10 Tb1 O9 P3 -27.3(8)
N1 Tb1 O9 P3 114.7(3)
N2 Tb1 O9 P3 162.9(3)
C23 C24 O10 Tb1 -179.2(4)
C19 C24 O10 Tb1 1.7(9)
O11 Tb1 O10 C24 -122.2(6)
O3 Tb1 O10 C24 153.3(6)
O6 Tb1 O10 C24 73.1(6)
O9 Tb1 O10 C24 141.0(7)
N1 Tb1 O10 C24 -3.7(6)
N2 Tb1 O10 C24 -50.1(7)
C26 C31 O11 Tb1 -40.5(7)
C30 C31 O11 Tb1 145.1(4)
O3 Tb1 O11 C31 -114.5(5)
O6 Tb1 O11 C31 -79.3(6)
O10 Tb1 O11 C31 156.2(5)
O9 Tb1 O11 C31 -34.7(5)
N1 Tb1 O11 C31 86.1(5)
N2 Tb1 O11 C31 36.6(4)
Tb1 O3 P1 O1 -122.1(3)
Tb1 O3 P1 O2 128.4(3)
Tb1 O3 P1 Co1 0.1(4)
C6 O1 P1 O3 -44.5(4)
C6 O1 P1 O2 67.3(4)
C6 O1 P1 Co1 -174.6(4)
C8 O2 P1 O3 -35.9(5)
C8 O2 P1 O1 -149.7(5)
C8 O2 P1 Co1 96.7(5)
C3 Co1 P1 O3 -147.5(3)
C1 Co1 P1 O3 143.1(3)
C4 Co1 P1 O3 175.6(3)
C2 Co1 P1 O3 -143.5(4)
C5 Co1 P1 O3 143.0(3)
P3 Co1 P1 O3 -46.2(2)
P2 Co1 P1 O3 45.2(2)
C3 Co1 P1 O1 -24.0(2)
C1 Co1 P1 O1 -93.5(3)
C4 Co1 P1 O1 -61.0(2)
C2 Co1 P1 O1 -20.1(4)
C5 Co1 P1 O1 -93.6(2)
P3 Co1 P1 O1 77.17(16)
P2 Co1 P1 O1 168.59(16)
C3 Co1 P1 O2 87.2(2)
C1 Co1 P1 O2 17.8(3)
C4 Co1 P1 O2 50.3(2)
C2 Co1 P1 O2 91.2(4)
C5 Co1 P1 O2 17.6(2)
P3 Co1 P1 O2 -171.55(16)
P2 Co1 P1 O2 -80.14(17)
Tb1 O6 P2 O5 124.8(3)
Tb1 O6 P2 O4 -124.7(3)
Tb1 O6 P2 Co1 -2.2(4)
C12 O5 P2 O6 -15.7(4)
C12 O5 P2 O4 -131.2(4)
C12 O5 P2 Co1 116.6(4)
C10 O4 P2 O6 -55.2(5)
C10 O4 P2 O5 59.2(4)
C10 O4 P2 Co1 174.4(4)
C3 Co1 P2 O6 168.6(5)
C1 Co1 P2 O6 172.3(2)
C4 Co1 P2 O6 -134.1(3)
C2 Co1 P2 O6 141.7(3)
C5 Co1 P2 O6 -148.5(2)
P3 Co1 P2 O6 50.40(18)
P1 Co1 P2 O6 -44.10(18)
C3 Co1 P2 O5 42.6(5)
C1 Co1 P2 O5 46.3(2)
C4 Co1 P2 O5 99.8(3)
C2 Co1 P2 O5 15.6(3)
C5 Co1 P2 O5 85.5(2)
P3 Co1 P2 O5 -75.63(16)
P1 Co1 P2 O5 -170.13(16)
C3 Co1 P2 O4 -67.1(5)
C1 Co1 P2 O4 -63.4(2)
C4 Co1 P2 O4 -9.8(3)
C2 Co1 P2 O4 -94.0(3)
C5 Co1 P2 O4 -24.2(2)
P3 Co1 P2 O4 174.71(16)
P1 Co1 P2 O4 80.21(16)
Tb1 O9 P3 O7 130.1(3)
Tb1 O9 P3 O8 -123.3(3)
Tb1 O9 P3 Co1 0.0(4)
C14 O7 P3 O9 -27.6(5)
C14 O7 P3 O8 -142.5(4)
C14 O7 P3 Co1 104.6(4)
C16 O8 P3 O9 -26.5(4)
C16 O8 P3 O7 89.2(4)
C16 O8 P3 Co1 -154.5(3)
C3 Co1 P3 O9 152.6(2)
C1 Co1 P3 O9 -142.2(2)
C4 Co1 P3 O9 137.6(3)
C2 Co1 P3 O9 -169.6(2)
C5 Co1 P3 O9 -161.8(5)
P2 Co1 P3 O9 -47.58(16)
P1 Co1 P3 O9 44.35(16)
C3 Co1 P3 O7 23.1(2)
C1 Co1 P3 O7 88.3(2)
C4 Co1 P3 O7 8.0(3)
C2 Co1 P3 O7 60.9(2)
C5 Co1 P3 O7 68.7(5)
P2 Co1 P3 O7 -177.13(16)
P1 Co1 P3 O7 -85.19(16)
C3 Co1 P3 O8 -83.0(2)
C1 Co1 P3 O8 -17.8(2)
C4 Co1 P3 O8 -98.1(3)
C2 Co1 P3 O8 -45.2(2)
C5 Co1 P3 O8 -37.4(5)
P2 Co1 P3 O8 76.77(15)
P1 Co1 P3 O8 168.71(15)
C35 C34 S1 C38 -2.6(4)
C33 C34 S1 C38 177.2(4)
C39 C38 S1 C34 -178.1(4)
S2 C38 S1 C34 3.5(3)
C39 C38 S2 C35 178.5(4)
S1 C38 S2 C35 -3.0(3)
C34 C35 S2 C38 1.2(4)
C36 C35 S2 C38 -177.2(4)
C38 C39 S3 C40 173.1(4)
S4 C39 S3 C40 -6.1(3)
C41 C40 S3 C39 4.1(6)
S5 C40 S3 C39 -168.5(3)
C40 C41 S4 C39 -3.4(5)
S6 C41 S4 C39 171.6(3)
C38 C39 S4 C41 -173.1(4)
S3 C39 S4 C41 6.0(3)
C41 C40 S5 C42 121.5(6)
S3 C40 S5 C42 -66.0(4)
C40 C41 S6 C43 -165.8(6)
S4 C41 S6 C43 20.0(5)
